data_7251580
loop_
_publ_author_name
'Sun, Guodong'
'Ma, Yingfei'
'Cao, Yanan'
'Zhao, Kaiyang'
'Ao, Kewen'
'Wang, Xinqi'
'Hao, Mingtian'
'Sun, Mengchen'
'Zhang, Wei'

_publ_section_title
;
 Hydrogen bond interactions on a dual-core copper catalyst promote the
 activation of low-concentration CO2 and the generation of ethylene
;
_journal_issue 9
_journal_name_full 'Green Chemistry'
_journal_page_first 4188
_journal_page_last 4195
_journal_paper_doi 10.1039/D5GC06841J
_journal_volume 28
_journal_year 2026
_chemical_formula_moiety 'C20 H22 Cu2 N4 O4, 2(C4 H3 N2 O3), 2(H2 O)'
_chemical_formula_sum 'C28 H32 Cu2 N8 O12'
_chemical_formula_weight 799.69
_space_group_crystal_system triclinic
_space_group_IT_number 2
_space_group_name_Hall '-P 1'
_space_group_name_H-M_alt 'P -1'
_atom_sites_solution_hydrogens mixed
_atom_sites_solution_primary iterative
_audit_block_doi 10.5517/ccdc.csd.cc2jh8bn
_audit_creation_date 2024-07-13
_audit_creation_method
;
Olex2 1.5
(compiled 2024.02.16 svn.r378c4104 for OlexSys, GUI svn.r6928)
;
_audit_update_record
;
2024-07-17 deposited with the CCDC.	2026-01-28 downloaded from the CCDC.
;
_cell_angle_alpha 91.627(4)
_cell_angle_beta 104.973(4)
_cell_angle_gamma 116.069(3)
_cell_formula_units_Z 1
_cell_length_a 9.4205(10)
_cell_length_b 10.4548(10)
_cell_length_c 10.7477(11)
_cell_measurement_reflns_used 9928
_cell_measurement_temperature 273.15
_cell_measurement_theta_max 30.97
_cell_measurement_theta_min 2.46
_cell_volume 906.19(16)
_computing_molecular_graphics 'Olex2 1.5 (Dolomanov et al., 2009)'
_computing_publication_material 'Olex2 1.5 (Dolomanov et al., 2009)'
_computing_structure_refinement 'SHELXL 2018/3 (Sheldrick, 2015)'
_computing_structure_solution 'olex2.solve 1.5 (Bourhis et al., 2015)'
_diffrn_ambient_temperature 273.15
_diffrn_detector 'Bruker APEX2 area detector'
_diffrn_detector_area_resol_mean 7.9
_diffrn_detector_type 'CCD area detector'
_diffrn_measured_fraction_theta_full 0.977
_diffrn_measured_fraction_theta_max 0.985
_diffrn_measurement_device 'three-circle diffractometer'
_diffrn_measurement_device_type 'Bruker APEX2 microsource'
_diffrn_measurement_method '\w and \f scans'
_diffrn_radiation_monochromator 'mirror optics'
_diffrn_radiation_probe x-ray
_diffrn_radiation_type MoK\a
_diffrn_radiation_wavelength 0.71073
_diffrn_reflns_av_R_equivalents 0.0575
_diffrn_reflns_av_unetI/netI 0.0287
_diffrn_reflns_Laue_measured_fraction_full 0.977
_diffrn_reflns_Laue_measured_fraction_max 0.985
_diffrn_reflns_limit_h_max 13
_diffrn_reflns_limit_h_min -13
_diffrn_reflns_limit_k_max 15
_diffrn_reflns_limit_k_min -15
_diffrn_reflns_limit_l_max 15
_diffrn_reflns_limit_l_min -15
_diffrn_reflns_number 53402
_diffrn_reflns_point_group_measured_fraction_full 0.977
_diffrn_reflns_point_group_measured_fraction_max 0.985
_diffrn_reflns_theta_full 25.242
_diffrn_reflns_theta_max 31.017
_diffrn_reflns_theta_min 2.464
_diffrn_source 'microfocus sealed X-ray tube'
_diffrn_source_type 'Incoatec I\ms'
_exptl_absorpt_coefficient_mu 1.241
_exptl_crystal_colour colourless
_exptl_crystal_colour_primary colourless
_exptl_crystal_density_diffrn 1.465
_exptl_crystal_description block
_exptl_crystal_F_000 410
_exptl_crystal_size_max 0.15
_exptl_crystal_size_mid 0.14
_exptl_crystal_size_min 0.13
_refine_diff_density_max 0.592
_refine_diff_density_min -0.678
_refine_diff_density_rms 0.086
_refine_ls_extinction_method none
_refine_ls_goodness_of_fit_ref 1.055
_refine_ls_hydrogen_treatment mixed
_refine_ls_matrix_type full
_refine_ls_number_parameters 241
_refine_ls_number_reflns 5705
_refine_ls_number_restraints 0
_refine_ls_restrained_S_all 1.055
_refine_ls_R_factor_all 0.0413
_refine_ls_R_factor_gt 0.0378
_refine_ls_shift/su_max 0.001
_refine_ls_shift/su_mean 0.000
_refine_ls_structure_factor_coef Fsqd
_refine_ls_weighting_details 'w=1/[\s^2^(Fo^2^)+(0.0626P)^2^+0.7630P] where P=(Fo^2^+2Fc^2^)/3'
_refine_ls_weighting_scheme calc
_refine_ls_wR_factor_gt 0.1079
_refine_ls_wR_factor_ref 0.1103
_reflns_Friedel_coverage 0.000
_reflns_number_gt 5211
_reflns_number_total 5705
_reflns_threshold_expression 'I > 2\s(I)'
_cod_data_source_file d5gc06841j2.cif
_cod_data_source_block 1
_cod_depositor_comments 'Adding full bibliography for 7251580--7251581.cif.'
_cod_database_code 7251580
_shelx_shelxl_version_number 2018/3
_shelx_space_group_comment
;
The symmetry employed for this shelxl refinement is uniquely defined
by the following loop, which should always be used as a source of
symmetry information in preference to the above space-group names.
They are only intended as comments.
;
_shelx_estimated_absorpt_t_max 0.855
_shelx_estimated_absorpt_t_min 0.836
_olex2_refinement_description
;
1. Fixed Uiso
 At 1.2 times of:
  All C(H) groups
 At 1.5 times of:
  All O(H,H) groups
2.a Riding coordinates:
 O9(H9A,H9B)
2.b Free rotating group:
 O10(H10A,H10B)
2.c Aromatic/amide H refined with riding coordinates:
 C4(H4A), C7(H7), C8(H8), C9(H9), C10(H10), C11(H11), C12(H12), C13(H13),
 C14(H14)
;
_smtbx_masks_void_probe_radius 1.2
_smtbx_masks_void_truncation_radius 1.2
_olex2_submission_special_instructions 'No special instructions were received'

loop_
_space_group_symop_operation_xyz
'x, y, z'
'-x, -y, -z'

loop_
_atom_site_label
_atom_site_type_symbol
_atom_site_fract_x
_atom_site_fract_y
_atom_site_fract_z
_atom_site_U_iso_or_equiv
_atom_site_adp_type
_atom_site_occupancy
_atom_site_site_symmetry_order
_atom_site_calc_flag
_atom_site_refinement_flags_posn
_atom_site_refinement_flags_adp
_atom_site_refinement_flags_occupancy
_atom_site_disorder_assembly
_atom_site_disorder_group
Cu1 Cu 0.52164(2) 0.37055(2) 0.50455(2) 0.01490(7) Uani 1 1 d . . . . .
O5 O 0.60402(16) 0.55337(14) 0.61594(12) 0.0173(2) Uani 1 1 d . . . . .
O6 O 0.6218(2) 0.31823(18) -0.01963(13) 0.0281(3) Uani 1 1 d . . . . .
O7 O 0.81544(17) 0.51673(15) 0.40966(12) 0.0203(2) Uani 1 1 d . . . . .
O8 O 1.0521(2) 0.26354(19) 0.27638(17) 0.0357(4) Uani 1 1 d . . . . .
O9 O 0.2984(2) 0.26676(18) 0.59704(17) 0.0321(3) Uani 1 1 d . . . . .
H9A H 0.218380 0.265974 0.535676 0.048 Uiso 1 1 d R U . . .
H9B H 0.302150 0.316214 0.664286 0.048 Uiso 1 1 d R U . . .
N1 N 0.67863(18) 0.30663(16) 0.61329(15) 0.0173(3) Uani 1 1 d . . . . .
N2 N 0.47838(19) 0.20547(15) 0.37640(15) 0.0184(3) Uani 1 1 d . . . . .
N3 N 0.71969(19) 0.41499(17) 0.19508(14) 0.0184(3) Uani 1 1 d . . . . .
N4 N 0.92933(18) 0.38766(17) 0.33907(15) 0.0184(3) Uani 1 1 d . . . . .
C1 C 0.7213(2) 0.3341(2) 0.09014(17) 0.0194(3) Uani 1 1 d . . . . .
C2 C 0.8210(2) 0.44403(18) 0.31905(16) 0.0159(3) Uani 1 1 d . . . . .
C3 C 0.9425(2) 0.3055(2) 0.24182(19) 0.0214(3) Uani 1 1 d . . . . .
C4 C 0.8348(2) 0.2783(2) 0.11668(18) 0.0209(3) Uani 1 1 d . . . . .
H4A H 0.838207 0.222382 0.049778 0.025 Uiso 1 1 calc R U . . .
C5 C 0.6982(2) 0.20685(18) 0.54669(18) 0.0184(3) Uani 1 1 d . . . . .
C6 C 0.5847(2) 0.14972(18) 0.41202(18) 0.0186(3) Uani 1 1 d . . . . .
C7 C 0.7722(2) 0.3620(2) 0.73678(18) 0.0205(3) Uani 1 1 d . . . . .
H7 H 0.756229 0.428734 0.782754 0.025 Uiso 1 1 calc R U . . .
C8 C 0.5857(3) 0.0479(2) 0.3269(2) 0.0258(4) Uani 1 1 d . . . . .
H8 H 0.660397 0.011076 0.353031 0.031 Uiso 1 1 calc R U . . .
C9 C 0.8927(2) 0.3231(2) 0.7991(2) 0.0248(4) Uani 1 1 d . . . . .
H9 H 0.956515 0.362989 0.885345 0.030 Uiso 1 1 calc R U . . .
C10 C 0.3645(3) 0.0587(2) 0.1668(2) 0.0291(4) Uani 1 1 d . . . . .
H10 H 0.288123 0.029232 0.083860 0.035 Uiso 1 1 calc R U . . .
C11 C 0.3701(3) 0.1602(2) 0.2564(2) 0.0248(4) Uani 1 1 d . . . . .
H11 H 0.296038 0.197998 0.232346 0.030 Uiso 1 1 calc R U . . .
C12 C 0.4742(3) 0.0021(2) 0.2026(2) 0.0303(4) Uani 1 1 d . . . . .
H12 H 0.472998 -0.065794 0.143977 0.036 Uiso 1 1 calc R U . . .
C13 C 0.9160(3) 0.2240(2) 0.7302(2) 0.0297(4) Uani 1 1 d . . . . .
H13 H 0.997285 0.197642 0.769258 0.036 Uiso 1 1 calc R U . . .
C14 C 0.8170(3) 0.1641(2) 0.6023(2) 0.0266(4) Uani 1 1 d . . . . .
H14 H 0.830212 0.096493 0.554826 0.032 Uiso 1 1 calc R U . . .
O10 O 0.5584(2) 0.53611(18) 0.85914(15) 0.0296(3) Uani 1 1 d G . . . .
H10A H 0.562351 0.527325 0.781358 0.044 Uiso 1 1 d G U . . .
H10B H 0.559363 0.461011 0.886680 0.044 Uiso 1 1 d G U . . .
H3 H 0.643(4) 0.441(3) 0.181(3) 0.034(7) Uiso 1 1 d . . . . .
H5 H 0.698(4) 0.596(4) 0.630(3) 0.044(9) Uiso 1 1 d . . . . .
H4 H 1.014(4) 0.412(4) 0.413(3) 0.045(9) Uiso 1 1 d . . . . .

loop_
_atom_site_aniso_label
_atom_site_aniso_U_11
_atom_site_aniso_U_22
_atom_site_aniso_U_33
_atom_site_aniso_U_23
_atom_site_aniso_U_13
_atom_site_aniso_U_12
Cu1 0.01724(11) 0.01373(11) 0.01675(11) 0.00189(7) 0.00341(7) 0.01075(8)
O5 0.0177(6) 0.0182(5) 0.0187(6) 0.0014(4) 0.0038(4) 0.0116(5)
O6 0.0378(8) 0.0385(8) 0.0157(6) 0.0021(5) 0.0038(5) 0.0268(7)
O7 0.0233(6) 0.0248(6) 0.0164(5) 0.0012(5) 0.0061(5) 0.0143(5)
O8 0.0259(7) 0.0415(9) 0.0404(9) -0.0116(7) -0.0033(6) 0.0245(7)
O9 0.0371(8) 0.0321(8) 0.0382(8) 0.0092(6) 0.0171(7) 0.0221(7)
N1 0.0183(6) 0.0171(6) 0.0217(7) 0.0071(5) 0.0088(5) 0.0109(5)
N2 0.0200(6) 0.0135(6) 0.0226(7) 0.0024(5) 0.0062(5) 0.0088(5)
N3 0.0203(7) 0.0242(7) 0.0149(6) 0.0018(5) 0.0043(5) 0.0143(6)
N4 0.0165(6) 0.0215(7) 0.0180(6) 0.0007(5) 0.0033(5) 0.0106(5)
C1 0.0235(8) 0.0224(8) 0.0155(7) 0.0032(6) 0.0077(6) 0.0125(6)
C2 0.0158(7) 0.0168(7) 0.0159(7) 0.0035(5) 0.0055(5) 0.0078(6)
C3 0.0166(7) 0.0216(8) 0.0257(8) -0.0009(6) 0.0054(6) 0.0094(6)
C4 0.0216(8) 0.0236(8) 0.0200(8) 0.0002(6) 0.0066(6) 0.0128(7)
C5 0.0198(7) 0.0163(7) 0.0256(8) 0.0084(6) 0.0105(6) 0.0117(6)
C6 0.0192(7) 0.0138(7) 0.0267(8) 0.0050(6) 0.0109(6) 0.0088(6)
C7 0.0224(8) 0.0222(8) 0.0212(8) 0.0076(6) 0.0076(6) 0.0133(7)
C8 0.0260(9) 0.0201(8) 0.0356(10) 0.0000(7) 0.0133(8) 0.0125(7)
C9 0.0231(8) 0.0281(9) 0.0254(9) 0.0135(7) 0.0067(7) 0.0134(7)
C10 0.0331(10) 0.0220(8) 0.0251(9) -0.0034(7) 0.0052(8) 0.0091(8)
C11 0.0270(9) 0.0176(7) 0.0273(9) 0.0001(6) 0.0029(7) 0.0114(7)
C12 0.0333(10) 0.0224(9) 0.0343(10) -0.0049(7) 0.0141(8) 0.0105(8)
C13 0.0254(9) 0.0335(10) 0.0392(11) 0.0170(9) 0.0098(8) 0.0209(8)
C14 0.0265(9) 0.0256(9) 0.0382(10) 0.0106(8) 0.0118(8) 0.0197(8)
O10 0.0398(8) 0.0362(8) 0.0244(7) 0.0078(6) 0.0115(6) 0.0264(7)

loop_
_atom_type_symbol
_atom_type_description
_atom_type_scat_dispersion_real
_atom_type_scat_dispersion_imag
_atom_type_scat_source
C C 0.0033 0.0016 'International Tables Vol C Tables 4.2.6.8 and 6.1.1.4'
H H 0.0000 0.0000 'International Tables Vol C Tables 4.2.6.8 and 6.1.1.4'
Cu Cu 0.3201 1.2651 'International Tables Vol C Tables 4.2.6.8 and 6.1.1.4'
N N 0.0061 0.0033 'International Tables Vol C Tables 4.2.6.8 and 6.1.1.4'
O O 0.0106 0.0060 'International Tables Vol C Tables 4.2.6.8 and 6.1.1.4'

loop_
_geom_angle_atom_site_label_1
_geom_angle_atom_site_label_2
_geom_angle_atom_site_label_3
_geom_angle
_geom_angle_site_symmetry_1
_geom_angle_site_symmetry_3
_geom_angle_publ_flag
O5 Cu1 Cu1 41.74(4) . 2_666 ?
O5 Cu1 Cu1 41.54(4) 2_666 2_666 ?
O5 Cu1 O5 83.28(6) . 2_666 ?
O5 Cu1 O9 89.41(6) 2_666 . ?
O5 Cu1 O9 89.33(6) . . ?
O5 Cu1 N1 97.04(6) . . ?
O5 Cu1 N1 170.67(6) 2_666 . ?
O5 Cu1 N2 167.80(6) . . ?
O5 Cu1 N2 96.66(6) 2_666 . ?
O9 Cu1 Cu1 89.16(4) . 2_666 ?
N1 Cu1 Cu1 138.01(5) . 2_666 ?
N1 Cu1 O9 99.91(6) . . ?
N2 Cu1 Cu1 136.92(5) . 2_666 ?
N2 Cu1 O9 102.88(6) . . ?
N2 Cu1 N1 81.05(6) . . ?
Cu1 O5 Cu1 96.72(6) . 2_666 ?
Cu1 O5 H5 109(3) . . ?
Cu1 O5 H5 115(3) 2_666 . ?
Cu1 O9 H9A 100.8 . . ?
Cu1 O9 H9B 118.1 . . ?
H9A O9 H9B 104.0 . . ?
C5 N1 Cu1 114.02(12) . . ?
C7 N1 Cu1 126.33(12) . . ?
C7 N1 C5 119.34(15) . . ?
C6 N2 Cu1 114.52(12) . . ?
C11 N2 Cu1 125.94(12) . . ?
C11 N2 C6 119.00(16) . . ?
C1 N3 H3 117(2) . . ?
C2 N3 C1 124.59(15) . . ?
C2 N3 H3 118(2) . . ?
C2 N4 C3 124.57(15) . . ?
C2 N4 H4 124(2) . . ?
C3 N4 H4 111(2) . . ?
O6 C1 N3 117.36(16) . . ?
O6 C1 C4 125.70(17) . . ?
N3 C1 C4 116.94(16) . . ?
O7 C2 N3 122.46(15) . . ?
O7 C2 N4 121.61(15) . . ?
N3 C2 N4 115.93(15) . . ?
O8 C3 N4 116.59(17) . . ?
O8 C3 C4 126.37(18) . . ?
C4 C3 N4 117.04(16) . . ?
C1 C4 H4A 119.5 . . ?
C3 C4 C1 120.91(16) . . ?
C3 C4 H4A 119.5 . . ?
N1 C5 C6 114.74(15) . . ?
N1 C5 C14 121.58(18) . . ?
C14 C5 C6 123.68(17) . . ?
N2 C6 C5 114.45(15) . . ?
N2 C6 C8 121.66(18) . . ?
C8 C6 C5 123.88(16) . . ?
N1 C7 H7 118.9 . . ?
N1 C7 C9 122.13(17) . . ?
C9 C7 H7 118.9 . . ?
C6 C8 H8 120.4 . . ?
C12 C8 C6 119.13(18) . . ?
C12 C8 H8 120.4 . . ?
C7 C9 H9 120.7 . . ?
C13 C9 C7 118.67(19) . . ?
C13 C9 H9 120.7 . . ?
C11 C10 H10 120.5 . . ?
C12 C10 H10 120.5 . . ?
C12 C10 C11 118.96(19) . . ?
N2 C11 C10 122.22(18) . . ?
N2 C11 H11 118.9 . . ?
C10 C11 H11 118.9 . . ?
C8 C12 H12 120.5 . . ?
C10 C12 C8 119.03(18) . . ?
C10 C12 H12 120.5 . . ?
C9 C13 H13 120.3 . . ?
C9 C13 C14 119.49(18) . . ?
C14 C13 H13 120.3 . . ?
C5 C14 C13 118.77(18) . . ?
C5 C14 H14 120.6 . . ?
C13 C14 H14 120.6 . . ?
H10A O10 H10B 104.5 . . ?

loop_
_geom_bond_atom_site_label_1
_geom_bond_atom_site_label_2
_geom_bond_distance
_geom_bond_site_symmetry_2
_geom_bond_publ_flag
Cu1 Cu1 2.9096(4) 2_666 ?
Cu1 O5 1.9505(13) 2_666 ?
Cu1 O5 1.9429(13) . ?
Cu1 O9 2.3925(17) . ?
Cu1 N1 2.0049(15) . ?
Cu1 N2 1.9997(15) . ?
O5 H5 0.77(4) . ?
O6 C1 1.257(2) . ?
O7 C2 1.244(2) . ?
O8 C3 1.268(2) . ?
O9 H9A 0.8606 . ?
O9 H9B 0.8605 . ?
N1 C5 1.352(2) . ?
N1 C7 1.333(2) . ?
N2 C6 1.348(2) . ?
N2 C11 1.337(2) . ?
N3 C1 1.398(2) . ?
N3 C2 1.358(2) . ?
N3 H3 0.86(3) . ?
N4 C2 1.363(2) . ?
N4 C3 1.398(2) . ?
N4 H4 0.90(3) . ?
C1 C4 1.401(2) . ?
C3 C4 1.392(3) . ?
C4 H4A 0.9300 . ?
C5 C6 1.478(3) . ?
C5 C14 1.385(2) . ?
C6 C8 1.389(2) . ?
C7 H7 0.9300 . ?
C7 C9 1.390(2) . ?
C8 H8 0.9300 . ?
C8 C12 1.383(3) . ?
C9 H9 0.9300 . ?
C9 C13 1.381(3) . ?
C10 H10 0.9300 . ?
C10 C11 1.387(3) . ?
C10 C12 1.383(3) . ?
C11 H11 0.9300 . ?
C12 H12 0.9300 . ?
C13 H13 0.9300 . ?
C13 C14 1.388(3) . ?
C14 H14 0.9300 . ?
O10 H10A 0.8504 . ?
O10 H10B 0.8497 . ?

loop_
_geom_torsion_atom_site_label_1
_geom_torsion_atom_site_label_2
_geom_torsion_atom_site_label_3
_geom_torsion_atom_site_label_4
_geom_torsion
_geom_torsion_site_symmetry_1
_geom_torsion_site_symmetry_2
_geom_torsion_site_symmetry_3
_geom_torsion_site_symmetry_4
_geom_torsion_publ_flag
Cu1 N1 C5 C6 -7.71(18) . . . . ?
Cu1 N1 C5 C14 171.88(14) . . . . ?
Cu1 N1 C7 C9 -171.65(14) . . . . ?
Cu1 N2 C6 C5 8.21(19) . . . . ?
Cu1 N2 C6 C8 -171.30(14) . . . . ?
Cu1 N2 C11 C10 170.40(16) . . . . ?
O6 C1 C4 C3 178.44(19) . . . . ?
O8 C3 C4 C1 -178.4(2) . . . . ?
N1 C5 C6 N2 -0.3(2) . . . . ?
N1 C5 C6 C8 179.20(17) . . . . ?
N1 C5 C14 C13 1.0(3) . . . . ?
N1 C7 C9 C13 0.1(3) . . . . ?
N2 C6 C8 C12 -0.3(3) . . . . ?
N3 C1 C4 C3 -1.2(3) . . . . ?
N4 C3 C4 C1 1.3(3) . . . . ?
C1 N3 C2 O7 179.95(17) . . . . ?
C1 N3 C2 N4 -0.5(3) . . . . ?
C2 N3 C1 O6 -178.87(17) . . . . ?
C2 N3 C1 C4 0.8(3) . . . . ?
C2 N4 C3 O8 178.65(18) . . . . ?
C2 N4 C3 C4 -1.1(3) . . . . ?
C3 N4 C2 O7 -179.81(17) . . . . ?
C3 N4 C2 N3 0.7(3) . . . . ?
C5 N1 C7 C9 1.6(3) . . . . ?
C5 C6 C8 C12 -179.82(18) . . . . ?
C6 N2 C11 C10 -0.7(3) . . . . ?
C6 C5 C14 C13 -179.40(18) . . . . ?
C6 C8 C12 C10 -0.2(3) . . . . ?
C7 N1 C5 C6 178.24(15) . . . . ?
C7 N1 C5 C14 -2.2(3) . . . . ?
C7 C9 C13 C14 -1.2(3) . . . . ?
C9 C13 C14 C5 0.6(3) . . . . ?
C11 N2 C6 C5 -179.72(16) . . . . ?
C11 N2 C6 C8 0.8(3) . . . . ?
C11 C10 C12 C8 0.2(3) . . . . ?
C12 C10 C11 N2 0.2(3) . . . . ?
C14 C5 C6 N2 -179.88(17) . . . . ?
C14 C5 C6 C8 -0.4(3) . . . . ?

loop_
_smtbx_masks_void_nr
_smtbx_masks_void_average_x
_smtbx_masks_void_average_y
_smtbx_masks_void_average_z
_smtbx_masks_void_volume
_smtbx_masks_void_count_electrons
_smtbx_masks_void_content
1 0.000 0.000 -0.948 151.5 77.5 ?
